data_7158504
loop_
_publ_author_name
'Ma, Wei-Wei'
'Yang, Chao'
'Xie, Qiang'
'Xu, Yun-He'

_publ_section_title
;
 Dienylation of <i>N</i>-benzoylhydrazones with CF<sub>3</sub>-substituted
 homoallenylboronates in water.
;
_journal_issue 7
_journal_name_full 'Organic &amp; biomolecular chemistry'
_journal_page_first 1386
_journal_page_last 1390
_journal_paper_doi 10.1039/d1ob02335g
_journal_volume 20
_journal_year 2022
_chemical_absolute_configuration rmad
_chemical_formula_moiety 'C22 H23 F3 N2 O'
_chemical_formula_sum 'C22 H23 F3 N2 O'
_chemical_formula_weight 388.42
_space_group_crystal_system trigonal
_space_group_IT_number 161
_space_group_name_Hall 'R 3 -2"c'
_space_group_name_H-M_alt 'R 3 c :H'
_atom_sites_solution_hydrogens geom
_atom_sites_solution_primary dual
_audit_creation_date 2019-09-20
_audit_creation_method
;
Olex2 1.2
(compiled 2018.05.29 svn.r3508 for OlexSys, GUI svn.r5506)
;
_audit_update_record
;
2021-11-08 deposited with the CCDC.	2022-01-14 downloaded from the CCDC.
;
_cell_angle_alpha 90
_cell_angle_beta 90
_cell_angle_gamma 120
_cell_formula_units_Z 18
_cell_length_a 32.7473(4)
_cell_length_b 32.7473(4)
_cell_length_c 9.72720(10)
_cell_measurement_reflns_used 9864
_cell_measurement_temperature 170(2)
_cell_measurement_theta_max 53.983
_cell_measurement_theta_min 4.700
_cell_volume 9033.78(18)
_computing_cell_refinement 'SAINT v8.37A (Bruker, 2015)'
_computing_data_reduction 'SAINT v8.37A (Bruker, 2015)'
_computing_molecular_graphics 'Olex2 (Dolomanov et al., 2009)'
_computing_publication_material 'Olex2 (Dolomanov et al., 2009)'
_computing_structure_refinement 'ShelXL (Sheldrick, 2015)'
_computing_structure_solution 'ShelXT (Sheldrick, 2015)'
_diffrn_ambient_temperature 170.04
_diffrn_measured_fraction_theta_full 0.998
_diffrn_measured_fraction_theta_max 0.998
_diffrn_measurement_device_type 'Bruker APEX-II CCD'
_diffrn_measurement_method '\f and \w scans'
_diffrn_radiation_type GaK\a
_diffrn_radiation_wavelength 1.34139
_diffrn_reflns_av_R_equivalents 0.0488
_diffrn_reflns_av_unetI/netI 0.0267
_diffrn_reflns_Laue_measured_fraction_full 0.998
_diffrn_reflns_Laue_measured_fraction_max 0.998
_diffrn_reflns_limit_h_max 39
_diffrn_reflns_limit_h_min -39
_diffrn_reflns_limit_k_max 39
_diffrn_reflns_limit_k_min -39
_diffrn_reflns_limit_l_max 11
_diffrn_reflns_limit_l_min -8
_diffrn_reflns_number 32549
_diffrn_reflns_point_group_measured_fraction_full 0.929
_diffrn_reflns_point_group_measured_fraction_max 0.925
_diffrn_reflns_theta_full 53.594
_diffrn_reflns_theta_max 54.925
_diffrn_reflns_theta_min 4.699
_diffrn_standards_number 0
_exptl_absorpt_coefficient_mu 0.529
_exptl_absorpt_correction_T_max 0.7508
_exptl_absorpt_correction_T_min 0.6203
_exptl_absorpt_correction_type multi-scan
_exptl_absorpt_process_details
'SADABS-2016/2 (Bruker,2016/2) was used for absorption correction. wR2(int) was 0.1273 before and 0.0610 after correction. The Ratio of minimum to maximum transmission is 0.8262. The \l/2 correction factor is Not present.'
_exptl_crystal_colour colourless
_exptl_crystal_density_diffrn 1.285
_exptl_crystal_description block
_exptl_crystal_F_000 3672
_exptl_crystal_size_max 0.12
_exptl_crystal_size_mid 0.08
_exptl_crystal_size_min 0.06
_refine_diff_density_max 0.108
_refine_diff_density_min -0.166
_refine_diff_density_rms 0.035
_refine_ls_abs_structure_details
;
 Flack x determined using 1287 quotients [(I+)-(I-)]/[(I+)+(I-)]
 (Parsons, Flack and Wagner, Acta Cryst. B69 (2013) 249-259).
;
_refine_ls_abs_structure_Flack -0.07(7)
_refine_ls_extinction_method none
_refine_ls_goodness_of_fit_ref 1.106
_refine_ls_hydrogen_treatment constr
_refine_ls_matrix_type full
_refine_ls_number_parameters 255
_refine_ls_number_reflns 3536
_refine_ls_number_restraints 1
_refine_ls_restrained_S_all 1.106
_refine_ls_R_factor_all 0.0409
_refine_ls_R_factor_gt 0.0336
_refine_ls_shift/su_max 0.000
_refine_ls_shift/su_mean 0.000
_refine_ls_structure_factor_coef Fsqd
_refine_ls_weighting_details 'w=1/[\s^2^(Fo^2^)+(0.0378P)^2^+1.8553P] where P=(Fo^2^+2Fc^2^)/3'
_refine_ls_weighting_scheme calc
_refine_ls_wR_factor_gt 0.0729
_refine_ls_wR_factor_ref 0.0771
_reflns_Friedel_coverage 0.845
_reflns_Friedel_fraction_full 0.858
_reflns_Friedel_fraction_max 0.852
_reflns_number_gt 3163
_reflns_number_total 3536
_reflns_threshold_expression 'I > 2\s(I)'
_cod_data_source_file d1ob02335g2.cif
_cod_data_source_block 190920mww_0m
_cod_depositor_comments 'Adding full bibliography for 7158504.cif.'
_cod_original_cell_volume 9033.8(2)
_cod_original_sg_symbol_H-M 'R 3 c'
_cod_database_code 7158504
_shelx_shelxl_version_number 2016/6
_shelx_space_group_comment
;
The symmetry employed for this shelxl refinement is uniquely defined
by the following loop, which should always be used as a source of
symmetry information in preference to the above space-group names.
They are only intended as comments.
;
_shelx_estimated_absorpt_t_max 0.969
_shelx_estimated_absorpt_t_min 0.939
_olex2_refinement_description
;
1. Fixed Uiso
 At 1.2 times of:
  All C(H) groups, All C(H,H) groups, All N(H) groups
 At 1.5 times of:
  All C(H,H,H) groups
2.a Ternary CH refined with riding coordinates:
 C1(H1), C3(H3), C6(H6)
2.b Secondary CH2 refined with riding coordinates:
 C4(H4A,H4B)
2.c Aromatic/amide H refined with riding coordinates:
 N2(H2), C9(H9), C11(H11), C12(H12), C13(H13), C14(H14), C15(H15), C18(H18),
 C19(H19), C20(H20), C21(H21), C22(H22)
2.d Idealised Me refined as rotating group:
 C7(H7A,H7B,H7C), C8(H8A,H8B,H8C)
;
_olex2_submission_special_instructions 'No special instructions were received'

loop_
_space_group_symop_operation_xyz
'x, y, z'
'-y, x-y, z'
'-x+y, -x, z'
'-y, -x, z+1/2'
'-x+y, y, z+1/2'
'x, x-y, z+1/2'
'x+2/3, y+1/3, z+1/3'
'-y+2/3, x-y+1/3, z+1/3'
'-x+y+2/3, -x+1/3, z+1/3'
'-y+2/3, -x+1/3, z+5/6'
'-x+y+2/3, y+1/3, z+5/6'
'x+2/3, x-y+1/3, z+5/6'
'x+1/3, y+2/3, z+2/3'
'-y+1/3, x-y+2/3, z+2/3'
'-x+y+1/3, -x+2/3, z+2/3'
'-y+1/3, -x+2/3, z+7/6'
'-x+y+1/3, y+2/3, z+7/6'
'x+1/3, x-y+2/3, z+7/6'

loop_
_atom_site_label
_atom_site_type_symbol
_atom_site_fract_x
_atom_site_fract_y
_atom_site_fract_z
_atom_site_U_iso_or_equiv
_atom_site_adp_type
_atom_site_occupancy
_atom_site_site_symmetry_order
_atom_site_calc_flag
_atom_site_refinement_flags_posn
_atom_site_refinement_flags_adp
_atom_site_refinement_flags_occupancy
_atom_site_disorder_assembly
_atom_site_disorder_group
F1 F 0.29340(6) 0.56488(6) 0.5977(2) 0.0570(5) Uani 1 1 d . . . . .
F2 F 0.31312(5) 0.55880(6) 0.80422(17) 0.0521(4) Uani 1 1 d . . . . .
F3 F 0.35088(6) 0.62475(6) 0.69660(19) 0.0571(5) Uani 1 1 d . . . . .
O1 O 0.43379(7) 0.53613(6) 0.19459(18) 0.0399(4) Uani 1 1 d . . . . .
N1 N 0.38880(7) 0.55280(7) 0.3999(2) 0.0339(5) Uani 1 1 d . . . . .
N2 N 0.43282(7) 0.55475(8) 0.4181(2) 0.0358(5) Uani 1 1 d . . . . .
H2 H 0.446262 0.560250 0.499563 0.043 Uiso 1 1 calc R . . . .
C1 C 0.34847(8) 0.50666(8) 0.4441(3) 0.0336(5) Uani 1 1 d . . . . .
H1 H 0.355856 0.480957 0.426497 0.040 Uiso 1 1 calc R . . . .
C2 C 0.34458(8) 0.51223(9) 0.5981(3) 0.0327(5) Uani 1 1 d . . . . .
C3 C 0.36527(8) 0.56456(8) 0.6270(3) 0.0333(6) Uani 1 1 d . . . . .
H3 H 0.391449 0.574665 0.695163 0.040 Uiso 1 1 calc R . . . .
C4 C 0.38635(10) 0.58851(9) 0.4881(3) 0.0381(6) Uani 1 1 d . . . . .
H4A H 0.366153 0.599431 0.444760 0.046 Uiso 1 1 calc R . . . .
H4B H 0.418247 0.616067 0.501682 0.046 Uiso 1 1 calc R . . . .
C5 C 0.33073(9) 0.57801(9) 0.6806(3) 0.0418(6) Uani 1 1 d . . . . .
C6 C 0.30498(10) 0.49779(10) 0.3596(3) 0.0453(7) Uani 1 1 d . . . . .
H6 H 0.301013 0.526010 0.369442 0.054 Uiso 1 1 calc R . . . .
C7 C 0.31321(12) 0.49251(11) 0.2080(3) 0.0571(9) Uani 1 1 d . . . . .
H7A H 0.342243 0.520447 0.177233 0.086 Uiso 1 1 calc GR . . . .
H7B H 0.286517 0.489288 0.153835 0.086 Uiso 1 1 calc GR . . . .
H7C H 0.316166 0.464408 0.195404 0.086 Uiso 1 1 calc GR . . . .
C8 C 0.26004(10) 0.45480(13) 0.4116(4) 0.0640(9) Uani 1 1 d . . . . .
H8A H 0.263340 0.426739 0.404328 0.096 Uiso 1 1 calc GR . . . .
H8B H 0.233180 0.450373 0.355871 0.096 Uiso 1 1 calc GR . . . .
H8C H 0.254742 0.459689 0.507829 0.096 Uiso 1 1 calc GR . . . .
C9 C 0.32922(9) 0.47935(9) 0.6953(3) 0.0381(6) Uani 1 1 d . . . . .
H9 H 0.330218 0.489746 0.787011 0.046 Uiso 1 1 calc R . . . .
C10 C 0.31068(9) 0.42811(9) 0.6757(3) 0.0371(6) Uani 1 1 d . . . . .
C11 C 0.33763(9) 0.41101(9) 0.6169(3) 0.0387(6) Uani 1 1 d . . . . .
H11 H 0.368825 0.432493 0.587339 0.046 Uiso 1 1 calc R . . . .
C12 C 0.31977(11) 0.36300(10) 0.6006(3) 0.0464(7) Uani 1 1 d . . . . .
H12 H 0.338653 0.351755 0.559897 0.056 Uiso 1 1 calc R . . . .
C13 C 0.27457(11) 0.33157(10) 0.6434(3) 0.0487(7) Uani 1 1 d . . . . .
H13 H 0.262103 0.298662 0.631084 0.058 Uiso 1 1 calc R . . . .
C14 C 0.24774(11) 0.34781(11) 0.7035(4) 0.0557(8) Uani 1 1 d . . . . .
H14 H 0.216700 0.326146 0.733906 0.067 Uiso 1 1 calc R . . . .
C15 C 0.26556(11) 0.39553(10) 0.7203(4) 0.0523(8) Uani 1 1 d . . . . .
H15 H 0.246664 0.406383 0.763035 0.063 Uiso 1 1 calc R . . . .
C16 C 0.45333(9) 0.54797(8) 0.3077(3) 0.0329(5) Uani 1 1 d . . . . .
C17 C 0.50187(9) 0.55577(9) 0.3287(3) 0.0348(6) Uani 1 1 d . . . . .
C18 C 0.53246(9) 0.58663(10) 0.4277(3) 0.0427(7) Uani 1 1 d . . . . .
H18 H 0.522004 0.602232 0.488439 0.051 Uiso 1 1 calc R . . . .
C19 C 0.57809(10) 0.59464(12) 0.4378(3) 0.0551(8) Uani 1 1 d . . . . .
H19 H 0.598939 0.615867 0.505039 0.066 Uiso 1 1 calc R . . . .
C20 C 0.59321(12) 0.57185(12) 0.3505(4) 0.0611(9) Uani 1 1 d . . . . .
H20 H 0.624624 0.577664 0.356789 0.073 Uiso 1 1 calc R . . . .
C21 C 0.56287(12) 0.54062(12) 0.2540(4) 0.0625(9) Uani 1 1 d . . . . .
H21 H 0.573235 0.524330 0.195695 0.075 Uiso 1 1 calc R . . . .
C22 C 0.51730(11) 0.53277(10) 0.2414(3) 0.0478(7) Uani 1 1 d . . . . .
H22 H 0.496763 0.511743 0.173268 0.057 Uiso 1 1 calc R . . . .

loop_
_atom_site_aniso_label
_atom_site_aniso_U_11
_atom_site_aniso_U_22
_atom_site_aniso_U_33
_atom_site_aniso_U_23
_atom_site_aniso_U_13
_atom_site_aniso_U_12
F1 0.0454(9) 0.0706(11) 0.0663(11) -0.0140(9) -0.0127(8) 0.0375(9)
F2 0.0462(9) 0.0626(10) 0.0501(11) -0.0055(8) 0.0113(8) 0.0292(8)
F3 0.0583(10) 0.0432(9) 0.0755(13) -0.0111(8) 0.0031(9) 0.0297(8)
O1 0.0572(11) 0.0464(10) 0.0202(10) -0.0019(8) -0.0047(8) 0.0290(9)
N1 0.0374(11) 0.0406(11) 0.0263(12) -0.0004(9) -0.0018(9) 0.0216(9)
N2 0.0387(12) 0.0516(13) 0.0192(11) -0.0023(9) -0.0033(9) 0.0240(10)
C1 0.0369(13) 0.0361(13) 0.0288(14) -0.0031(11) -0.0046(11) 0.0190(10)
C2 0.0330(12) 0.0386(13) 0.0313(14) -0.0021(11) 0.0004(11) 0.0215(11)
C3 0.0338(13) 0.0362(13) 0.0320(15) -0.0024(11) -0.0011(11) 0.0190(11)
C4 0.0445(15) 0.0351(13) 0.0337(15) -0.0018(11) 0.0001(11) 0.0192(12)
C5 0.0403(14) 0.0434(16) 0.0433(17) -0.0052(13) -0.0009(13) 0.0220(13)
C6 0.0466(15) 0.0464(16) 0.0445(17) -0.0047(13) -0.0180(13) 0.0243(13)
C7 0.065(2) 0.0549(18) 0.0388(19) -0.0010(14) -0.0225(15) 0.0205(16)
C8 0.0382(16) 0.075(2) 0.063(2) -0.0058(17) -0.0155(15) 0.0171(16)
C9 0.0427(14) 0.0436(14) 0.0319(16) -0.0005(12) 0.0041(12) 0.0245(12)
C10 0.0418(14) 0.0418(14) 0.0309(15) 0.0052(11) 0.0027(11) 0.0233(12)
C11 0.0423(15) 0.0449(15) 0.0331(14) 0.0048(12) 0.0035(11) 0.0251(12)
C12 0.0661(19) 0.0505(16) 0.0343(16) 0.0044(13) 0.0066(14) 0.0378(16)
C13 0.0642(19) 0.0399(14) 0.0395(17) 0.0053(12) -0.0032(15) 0.0240(14)
C14 0.0460(16) 0.0470(17) 0.070(2) 0.0157(16) 0.0058(16) 0.0201(14)
C15 0.0474(17) 0.0471(17) 0.068(2) 0.0130(15) 0.0173(15) 0.0280(14)
C16 0.0440(14) 0.0345(13) 0.0212(13) 0.0038(11) 0.0026(11) 0.0203(11)
C17 0.0429(14) 0.0407(14) 0.0238(13) 0.0072(11) 0.0047(11) 0.0231(12)
C18 0.0424(15) 0.0548(17) 0.0275(15) 0.0023(13) 0.0029(12) 0.0217(13)
C19 0.0447(16) 0.074(2) 0.0411(18) 0.0078(15) -0.0017(13) 0.0253(15)
C20 0.0503(18) 0.072(2) 0.068(2) 0.0131(19) 0.0052(17) 0.0362(17)
C21 0.063(2) 0.066(2) 0.076(3) 0.0051(19) 0.0150(18) 0.0455(18)
C22 0.0600(18) 0.0507(16) 0.0410(17) -0.0008(14) 0.0034(14) 0.0339(15)

loop_
_atom_type_symbol
_atom_type_description
_atom_type_scat_dispersion_real
_atom_type_scat_dispersion_imag
_atom_type_scat_source
C C 0.0148 0.0070 'International Tables Vol C Tables 4.2.6.8 and 6.1.1.4'
H H 0.0000 0.0000 'International Tables Vol C Tables 4.2.6.8 and 6.1.1.4'
F F 0.0583 0.0400 'International Tables Vol C Tables 4.2.6.8 and 6.1.1.4'
N N 0.0253 0.0136 'International Tables Vol C Tables 4.2.6.8 and 6.1.1.4'
O O 0.0412 0.0250 'International Tables Vol C Tables 4.2.6.8 and 6.1.1.4'

loop_
_geom_angle_atom_site_label_1
_geom_angle_atom_site_label_2
_geom_angle_atom_site_label_3
_geom_angle
_geom_angle_site_symmetry_1
_geom_angle_site_symmetry_3
_geom_angle_publ_flag
N2 N1 C1 112.00(18) . . ?
N2 N1 C4 110.20(19) . . ?
C4 N1 C1 105.21(19) . . ?
N1 N2 H2 120.9 . . ?
C16 N2 N1 118.2(2) . . ?
C16 N2 H2 120.9 . . ?
N1 C1 H1 109.8 . . ?
N1 C1 C2 104.34(18) . . ?
N1 C1 C6 107.7(2) . . ?
C2 C1 H1 109.8 . . ?
C2 C1 C6 115.0(2) . . ?
C6 C1 H1 109.8 . . ?
C3 C2 C1 107.5(2) . . ?
C9 C2 C1 128.6(2) . . ?
C9 C2 C3 123.8(2) . . ?
C2 C3 H3 108.7 . . ?
C2 C3 C4 104.2(2) . . ?
C4 C3 H3 108.7 . . ?
C5 C3 C2 114.8(2) . . ?
C5 C3 H3 108.7 . . ?
C5 C3 C4 111.5(2) . . ?
N1 C4 C3 107.02(19) . . ?
N1 C4 H4A 110.3 . . ?
N1 C4 H4B 110.3 . . ?
C3 C4 H4A 110.3 . . ?
C3 C4 H4B 110.3 . . ?
H4A C4 H4B 108.6 . . ?
F1 C5 F2 106.2(2) . . ?
F1 C5 C3 113.4(2) . . ?
F2 C5 C3 112.5(2) . . ?
F3 C5 F1 106.6(2) . . ?
F3 C5 F2 106.4(2) . . ?
F3 C5 C3 111.3(2) . . ?
C1 C6 H6 108.0 . . ?
C7 C6 C1 109.8(2) . . ?
C7 C6 H6 108.0 . . ?
C7 C6 C8 111.1(3) . . ?
C8 C6 C1 111.8(2) . . ?
C8 C6 H6 108.0 . . ?
C6 C7 H7A 109.5 . . ?
C6 C7 H7B 109.5 . . ?
C6 C7 H7C 109.5 . . ?
H7A C7 H7B 109.5 . . ?
H7A C7 H7C 109.5 . . ?
H7B C7 H7C 109.5 . . ?
C6 C8 H8A 109.5 . . ?
C6 C8 H8B 109.5 . . ?
C6 C8 H8C 109.5 . . ?
H8A C8 H8B 109.5 . . ?
H8A C8 H8C 109.5 . . ?
H8B C8 H8C 109.5 . . ?
C2 C9 H9 116.5 . . ?
C2 C9 C10 126.9(2) . . ?
C10 C9 H9 116.5 . . ?
C11 C10 C9 121.8(2) . . ?
C11 C10 C15 117.8(3) . . ?
C15 C10 C9 120.4(2) . . ?
C10 C11 H11 119.5 . . ?
C10 C11 C12 120.9(3) . . ?
C12 C11 H11 119.5 . . ?
C11 C12 H12 120.0 . . ?
C13 C12 C11 119.9(3) . . ?
C13 C12 H12 120.0 . . ?
C12 C13 H13 120.1 . . ?
C14 C13 C12 119.9(3) . . ?
C14 C13 H13 120.1 . . ?
C13 C14 H14 119.9 . . ?
C13 C14 C15 120.2(3) . . ?
C15 C14 H14 119.9 . . ?
C10 C15 H15 119.4 . . ?
C14 C15 C10 121.3(3) . . ?
C14 C15 H15 119.4 . . ?
O1 C16 N2 122.8(2) . . ?
O1 C16 C17 121.1(2) . . ?
N2 C16 C17 116.1(2) . . ?
C18 C17 C16 122.5(2) . . ?
C22 C17 C16 118.0(2) . . ?
C22 C17 C18 119.5(3) . . ?
C17 C18 H18 119.9 . . ?
C19 C18 C17 120.2(3) . . ?
C19 C18 H18 119.9 . . ?
C18 C19 H19 120.0 . . ?
C20 C19 C18 120.0(3) . . ?
C20 C19 H19 120.0 . . ?
C19 C20 H20 119.9 . . ?
C19 C20 C21 120.1(3) . . ?
C21 C20 H20 119.9 . . ?
C20 C21 H21 119.8 . . ?
C20 C21 C22 120.5(3) . . ?
C22 C21 H21 119.8 . . ?
C17 C22 H22 120.2 . . ?
C21 C22 C17 119.7(3) . . ?
C21 C22 H22 120.2 . . ?

loop_
_geom_bond_atom_site_label_1
_geom_bond_atom_site_label_2
_geom_bond_distance
_geom_bond_site_symmetry_2
_geom_bond_publ_flag
F1 C5 1.343(3) . ?
F2 C5 1.346(3) . ?
F3 C5 1.339(3) . ?
O1 C16 1.234(3) . ?
N1 N2 1.422(3) . ?
N1 C1 1.489(3) . ?
N1 C4 1.485(3) . ?
N2 H2 0.8800 . ?
N2 C16 1.343(3) . ?
C1 H1 1.0000 . ?
C1 C2 1.522(4) . ?
C1 C6 1.541(3) . ?
C2 C3 1.521(3) . ?
C2 C9 1.328(4) . ?
C3 H3 1.0000 . ?
C3 C4 1.541(4) . ?
C3 C5 1.498(4) . ?
C4 H4A 0.9900 . ?
C4 H4B 0.9900 . ?
C6 H6 1.0000 . ?
C6 C7 1.524(4) . ?
C6 C8 1.527(4) . ?
C7 H7A 0.9800 . ?
C7 H7B 0.9800 . ?
C7 H7C 0.9800 . ?
C8 H8A 0.9800 . ?
C8 H8B 0.9800 . ?
C8 H8C 0.9800 . ?
C9 H9 0.9500 . ?
C9 C10 1.484(4) . ?
C10 C11 1.384(4) . ?
C10 C15 1.390(4) . ?
C11 H11 0.9500 . ?
C11 C12 1.385(4) . ?
C12 H12 0.9500 . ?
C12 C13 1.379(4) . ?
C13 H13 0.9500 . ?
C13 C14 1.365(4) . ?
C14 H14 0.9500 . ?
C14 C15 1.377(4) . ?
C15 H15 0.9500 . ?
C16 C17 1.493(4) . ?
C17 C18 1.393(4) . ?
C17 C22 1.387(4) . ?
C18 H18 0.9500 . ?
C18 C19 1.385(4) . ?
C19 H19 0.9500 . ?
C19 C20 1.376(5) . ?
C20 H20 0.9500 . ?
C20 C21 1.378(5) . ?
C21 H21 0.9500 . ?
C21 C22 1.387(4) . ?
C22 H22 0.9500 . ?
